data_4127705
loop_
_publ_author_name
'Au, Yik Ki'
'Lyu, Hairong'
'Quan, Yangjian'
'Xie, Zuowei'

_publ_section_title
;
 Catalytic Cascade Dehydrogenative Cross-Coupling of BH/CH and BH/NH:
 One-Pot Process to Carborano-Isoquinolinone.
;
_journal_issue 32
_journal_name_full 'Journal of the American Chemical Society'
_journal_page_first 12855
_journal_page_last 12862
_journal_paper_doi 10.1021/jacs.9b06204
_journal_volume 141
_journal_year 2019
_chemical_formula_sum 'C12 H21 B10 N O2'
_chemical_formula_weight 319.40
_space_group_crystal_system monoclinic
_space_group_IT_number 14
_space_group_name_Hall '-P 2ybc'
_space_group_name_H-M_alt 'P 1 21/c 1'
_symmetry_space_group_name_Hall '-P 2ybc'
_symmetry_space_group_name_H-M 'P 1 21/c 1'
_atom_sites_solution_hydrogens geom
_audit_creation_method SHELXL-2014/6
_cell_angle_alpha 90
_cell_angle_beta 91.1723(14)
_cell_angle_gamma 90
_cell_formula_units_Z 4
_cell_length_a 11.0844(4)
_cell_length_b 7.7458(4)
_cell_length_c 20.3040(10)
_cell_measurement_reflns_used 222
_cell_measurement_temperature 298(2)
_cell_measurement_theta_max 15
_cell_measurement_theta_min 15
_cell_volume 1742.89(14)
_computing_cell_refinement 'BRUKER D8VENTURE DIFFRACTOMETER'
_computing_data_collection 'BRUKER D8VENTURE DIFFRACTOMETER'
_computing_data_reduction 'BRUKER D8VENTURE DIFFRACTOMETER'
_computing_molecular_graphics 'BRUKER SHELXTL'
_computing_publication_material 'BRUKER SHELXTL'
_computing_structure_refinement 'SHELXL-2014/6 (Sheldrick, 2014)'
_diffrn_ambient_temperature 298(2)
_diffrn_measured_fraction_theta_full 0.998
_diffrn_measured_fraction_theta_max 0.998
_diffrn_measurement_device_type 'BRUKER D8VENTURE DIFFRACTOMETER'
_diffrn_measurement_method 'PHI & OMEGA SCAN'
_diffrn_radiation_type MoK\a
_diffrn_radiation_wavelength 0.71073
_diffrn_reflns_av_R_equivalents 0.0482
_diffrn_reflns_av_unetI/netI 0.0279
_diffrn_reflns_Laue_measured_fraction_full 0.998
_diffrn_reflns_Laue_measured_fraction_max 0.998
_diffrn_reflns_limit_h_max 13
_diffrn_reflns_limit_h_min -13
_diffrn_reflns_limit_k_max 9
_diffrn_reflns_limit_k_min -9
_diffrn_reflns_limit_l_max 24
_diffrn_reflns_limit_l_min -24
_diffrn_reflns_number 30647
_diffrn_reflns_point_group_measured_fraction_full 0.998
_diffrn_reflns_point_group_measured_fraction_max 0.998
_diffrn_reflns_theta_full 25.242
_diffrn_reflns_theta_max 25.248
_diffrn_reflns_theta_min 2.749
_exptl_absorpt_coefficient_mu 0.069
_exptl_absorpt_correction_T_max 0.7456
_exptl_absorpt_correction_T_min 0.6517
_exptl_absorpt_correction_type multi-scan
_exptl_crystal_colour colourless
_exptl_crystal_density_diffrn 1.217
_exptl_crystal_description block
_exptl_crystal_F_000 664
_exptl_crystal_size_max 0.400
_exptl_crystal_size_mid 0.300
_exptl_crystal_size_min 0.200
_refine_diff_density_max 0.245
_refine_diff_density_min -0.234
_refine_diff_density_rms 0.040
_refine_ls_extinction_coef 0.016(3)
_refine_ls_extinction_expression Fc^*^=kFc[1+0.001xFc^2^\l^3^/sin(2\q)]^-1/4^
_refine_ls_extinction_method SHELXL
_refine_ls_goodness_of_fit_ref 1.105
_refine_ls_hydrogen_treatment constr
_refine_ls_matrix_type full
_refine_ls_number_parameters 227
_refine_ls_number_reflns 3147
_refine_ls_number_restraints 0
_refine_ls_restrained_S_all 1.105
_refine_ls_R_factor_all 0.0721
_refine_ls_R_factor_gt 0.0532
_refine_ls_shift/su_max 0.002
_refine_ls_shift/su_mean 0.000
_refine_ls_structure_factor_coef Fsqd
_refine_ls_weighting_details 'w=1/[\s^2^(Fo^2^)+(0.0599P)^2^+1.1408P] where P=(Fo^2^+2Fc^2^)/3'
_refine_ls_weighting_scheme calc
_refine_ls_wR_factor_gt 0.1384
_refine_ls_wR_factor_ref 0.1497
_reflns_Friedel_coverage 0.000
_reflns_number_gt 2437
_reflns_number_total 3147
_reflns_threshold_expression 'I > 2\s(I)'
_cod_data_source_file ja9b06204_si_003.cif
_cod_data_source_block 3f
_cod_database_code 4127705
_shelx_space_group_comment
;
The symmetry employed for this shelxl refinement is uniquely defined
by the following loop, which should always be used as a source of
symmetry information in preference to the above space-group names.
They are only intended as comments.
;
_shelx_estimated_absorpt_t_min 0.973
_shelx_estimated_absorpt_t_max 0.986
_shelxl_version_number 2014/6

loop_
_space_group_symop_operation_xyz
'x, y, z'
'-x, y+1/2, -z+1/2'
'-x, -y, -z'
'x, -y-1/2, z-1/2'

loop_
_atom_site_label
_atom_site_type_symbol
_atom_site_fract_x
_atom_site_fract_y
_atom_site_fract_z
_atom_site_U_iso_or_equiv
_atom_site_adp_type
_atom_site_occupancy
_atom_site_site_symmetry_order
_atom_site_calc_flag
_atom_site_refinement_flags_posn
_atom_site_refinement_flags_adp
N1 N 0.61275(15) 0.4324(2) 0.94028(8) 0.0348(5) Uani 1 1 d . .
H1A H 0.5393 0.4670 0.9433 0.042 Uiso 1 1 calc R U
O1 O 0.62115(14) 0.4154(3) 1.05075(8) 0.0512(5) Uani 1 1 d . .
O2 O 1.15727(13) 0.1787(2) 1.01883(8) 0.0450(5) Uani 1 1 d . .
C1 C 0.77053(17) 0.5650(3) 0.85291(10) 0.0295(5) Uani 1 1 d . .
H1 H 0.7952 0.6681 0.8879 0.035 Uiso 1 1 calc R U
C2 C 0.77060(19) 0.6059(3) 0.77437(10) 0.0343(5) Uani 1 1 d . .
C14 C 0.86997(18) 0.3205(3) 0.94046(10) 0.0299(5) Uani 1 1 d . .
C11 C 0.8041(2) 0.7865(3) 0.75279(13) 0.0506(7) Uani 1 1 d . .
H11A H 0.8006 0.7932 0.7056 0.076 Uiso 1 1 calc R U
H11B H 0.7486 0.8680 0.7709 0.076 Uiso 1 1 calc R U
H11C H 0.8845 0.8129 0.7682 0.076 Uiso 1 1 calc R U
C12 C 0.67192(19) 0.3956(3) 0.99754(10) 0.0341(5) Uani 1 1 d . .
C13 C 0.79996(18) 0.3346(3) 0.99730(10) 0.0309(5) Uani 1 1 d . .
C18 C 0.8518(2) 0.2897(3) 1.05803(11) 0.0377(6) Uani 1 1 d . .
H18A H 0.8059 0.2970 1.0958 0.045 Uiso 1 1 calc R U
C17 C 0.9690(2) 0.2350(3) 1.06311(11) 0.0384(6) Uani 1 1 d . .
H17A H 1.0011 0.2032 1.1040 0.046 Uiso 1 1 calc R U
C16 C 1.04012(19) 0.2266(3) 1.00802(11) 0.0353(5) Uani 1 1 d . .
C15 C 0.98994(19) 0.2679(3) 0.94687(11) 0.0337(5) Uani 1 1 d . .
H15A H 1.0370 0.2604 0.9096 0.040 Uiso 1 1 calc R U
C19 C 1.2350(2) 0.1669(3) 0.96337(12) 0.0439(6) Uani 1 1 d . .
H19A H 1.2413 0.2784 0.9419 0.053 Uiso 1 1 calc R U
H19B H 1.2029 0.0844 0.9316 0.053 Uiso 1 1 calc R U
C20 C 1.3568(2) 0.1091(4) 0.98885(16) 0.0620(8) Uani 1 1 d . .
H20A H 1.4112 0.0999 0.9528 0.093 Uiso 1 1 calc R U
H20B H 1.3876 0.1919 1.0201 0.093 Uiso 1 1 calc R U
H20C H 1.3494 -0.0013 1.0099 0.093 Uiso 1 1 calc R U
B3 B 0.8845(2) 0.4794(3) 0.80848(12) 0.0320(6) Uani 1 1 d . .
H3 H 0.9799 0.5177 0.8127 0.038 Uiso 1 1 calc R U
B4 B 0.8130(2) 0.3575(3) 0.87099(12) 0.0294(5) Uani 1 1 d . .
B5 B 0.6604(2) 0.4196(3) 0.87414(12) 0.0310(6) Uani 1 1 d . .
B6 B 0.6341(2) 0.5843(3) 0.81382(12) 0.0337(6) Uani 1 1 d . .
H6 H 0.5696 0.6899 0.8215 0.040 Uiso 1 1 calc R U
B7 B 0.8134(2) 0.4279(4) 0.73229(13) 0.0382(6) Uani 1 1 d . .
H7 H 0.8636 0.4321 0.6861 0.046 Uiso 1 1 calc R U
B8 B 0.8392(2) 0.2647(3) 0.79255(12) 0.0354(6) Uani 1 1 d . .
H8 H 0.9058 0.1612 0.7860 0.043 Uiso 1 1 calc R U
B9 B 0.6998(2) 0.2274(3) 0.83193(13) 0.0363(6) Uani 1 1 d . .
H9 H 0.6758 0.0986 0.8504 0.044 Uiso 1 1 calc R U
B10 B 0.5883(2) 0.3696(4) 0.79771(13) 0.0383(6) Uani 1 1 d . .
H10 H 0.4922 0.3346 0.7945 0.046 Uiso 1 1 calc R U
B11 B 0.6589(2) 0.4913(4) 0.73528(13) 0.0408(7) Uani 1 1 d . .
H11 H 0.6089 0.5360 0.6911 0.049 Uiso 1 1 calc R U
B12 B 0.6996(2) 0.2716(4) 0.74658(13) 0.0414(7) Uani 1 1 d . .
H12 H 0.6757 0.1724 0.7098 0.050 Uiso 1 1 calc R U

loop_
_atom_site_aniso_label
_atom_site_aniso_U_11
_atom_site_aniso_U_22
_atom_site_aniso_U_33
_atom_site_aniso_U_23
_atom_site_aniso_U_13
_atom_site_aniso_U_12
N1 0.0235(9) 0.0480(11) 0.0333(10) -0.0001(8) 0.0056(7) 0.0057(8)
O1 0.0403(9) 0.0797(13) 0.0340(9) 0.0044(9) 0.0121(7) 0.0158(9)
O2 0.0308(9) 0.0588(11) 0.0454(10) 0.0007(8) -0.0034(7) 0.0081(8)
C1 0.0272(11) 0.0330(12) 0.0285(11) -0.0031(9) 0.0027(8) 0.0026(9)
C2 0.0369(12) 0.0345(12) 0.0316(12) -0.0010(9) 0.0049(9) 0.0033(10)
C14 0.0281(11) 0.0311(11) 0.0307(11) -0.0002(9) 0.0027(9) 0.0003(9)
C11 0.0603(17) 0.0369(14) 0.0549(16) 0.0084(12) 0.0114(13) 0.0004(12)
C12 0.0302(11) 0.0399(13) 0.0326(12) 0.0003(10) 0.0076(9) 0.0014(10)
C13 0.0292(11) 0.0334(12) 0.0301(11) 0.0009(9) 0.0027(9) -0.0005(9)
C18 0.0373(13) 0.0458(14) 0.0301(12) 0.0007(10) 0.0053(9) -0.0023(10)
C17 0.0373(13) 0.0450(14) 0.0329(12) 0.0039(10) -0.0039(10) -0.0020(10)
C16 0.0280(11) 0.0345(12) 0.0432(13) -0.0007(10) -0.0032(9) 0.0009(9)
C15 0.0291(11) 0.0388(13) 0.0333(12) -0.0008(10) 0.0047(9) 0.0033(9)
C19 0.0312(12) 0.0482(15) 0.0523(15) -0.0015(12) 0.0019(10) 0.0030(11)
C20 0.0341(14) 0.0653(19) 0.087(2) -0.0007(16) -0.0019(13) 0.0091(13)
B3 0.0304(12) 0.0359(14) 0.0300(13) -0.0013(10) 0.0066(10) 0.0023(10)
B4 0.0269(12) 0.0311(13) 0.0303(13) -0.0020(10) 0.0052(10) 0.0030(10)
B5 0.0245(12) 0.0370(14) 0.0315(13) -0.0016(10) 0.0020(10) 0.0019(10)
B6 0.0299(13) 0.0385(14) 0.0329(13) 0.0002(11) 0.0008(10) 0.0052(11)
B7 0.0435(15) 0.0402(15) 0.0310(14) -0.0041(11) 0.0062(11) 0.0058(12)
B8 0.0381(14) 0.0332(14) 0.0352(14) -0.0053(11) 0.0052(11) 0.0054(11)
B9 0.0373(14) 0.0319(14) 0.0397(15) -0.0048(11) 0.0035(11) -0.0021(11)
B10 0.0312(13) 0.0457(16) 0.0378(14) -0.0056(12) -0.0034(11) -0.0028(12)
B11 0.0410(15) 0.0494(17) 0.0317(14) -0.0036(12) -0.0031(11) 0.0048(13)
B12 0.0461(16) 0.0410(15) 0.0369(15) -0.0097(12) -0.0007(12) 0.0000(12)

loop_
_atom_type_symbol
_atom_type_description
_atom_type_scat_dispersion_real
_atom_type_scat_dispersion_imag
_atom_type_scat_source
C C 0.0033 0.0016 'International Tables Vol C Tables 4.2.6.8 and 6.1.1.4'
H H 0.0000 0.0000 'International Tables Vol C Tables 4.2.6.8 and 6.1.1.4'
B B 0.0013 0.0007 'International Tables Vol C Tables 4.2.6.8 and 6.1.1.4'
N N 0.0061 0.0033 'International Tables Vol C Tables 4.2.6.8 and 6.1.1.4'
O O 0.0106 0.0060 'International Tables Vol C Tables 4.2.6.8 and 6.1.1.4'

loop_
_geom_angle_atom_site_label_1
_geom_angle_atom_site_label_2
_geom_angle_atom_site_label_3
_geom_angle
C12 N1 B5 126.81(18)
C16 O2 C19 118.43(18)
C2 C1 B6 62.82(13)
C2 C1 B3 62.66(13)
B6 C1 B3 116.72(17)
C2 C1 B4 112.80(16)
B6 C1 B4 114.85(17)
B3 C1 B4 62.90(13)
C2 C1 B5 112.80(16)
B6 C1 B5 62.99(14)
B3 C1 B5 114.56(17)
B4 C1 B5 61.67(13)
C11 C2 C1 117.95(19)
C11 C2 B7 122.18(19)
C1 C2 B7 109.98(17)
C11 C2 B11 121.7(2)
C1 C2 B11 109.88(17)
B7 C2 B11 63.28(15)
C11 C2 B3 117.20(19)
C1 C2 B3 60.82(13)
B7 C2 B3 62.09(14)
B11 C2 B3 114.09(18)
C11 C2 B6 116.38(18)
C1 C2 B6 60.68(13)
B7 C2 B6 114.21(18)
B11 C2 B6 62.15(14)
B3 C2 B6 113.36(17)
C15 C14 C13 119.12(19)
C15 C14 B4 120.39(18)
C13 C14 B4 120.46(18)
O1 C12 N1 120.2(2)
O1 C12 C13 119.4(2)
N1 C12 C13 120.46(18)
C18 C13 C14 118.79(19)
C18 C13 C12 116.74(19)
C14 C13 C12 124.47(19)
C17 C18 C13 121.2(2)
C18 C17 C16 120.6(2)
O2 C16 C17 116.06(19)
O2 C16 C15 124.7(2)
C17 C16 C15 119.2(2)
C16 C15 C14 121.0(2)
O2 C19 C20 107.4(2)
C1 B3 C2 56.53(12)
C1 B3 B8 104.63(17)
C2 B3 B8 104.92(18)
C1 B3 B7 103.27(17)
C2 B3 B7 57.94(13)
B8 B3 B7 60.45(15)
C1 B3 B4 58.85(13)
C2 B3 B4 104.69(16)
B8 B3 B4 60.12(14)
B7 B3 B4 107.88(18)
C14 B4 C1 118.07(18)
C14 B4 B5 112.89(17)
C1 B4 B5 59.44(13)
C14 B4 B8 131.72(19)
C1 B4 B8 103.68(16)
B5 B4 B8 108.54(17)
C14 B4 B3 124.30(18)
C1 B4 B3 58.25(13)
B5 B4 B3 108.83(17)
B8 B4 B3 59.49(14)
C14 B4 B9 124.53(19)
C1 B4 B9 104.33(17)
B5 B4 B9 60.19(14)
B8 B4 B9 59.94(14)
B3 B4 B9 107.59(17)
N1 B5 C1 117.28(18)
N1 B5 B4 114.75(18)
C1 B5 B4 58.89(13)
N1 B5 B10 131.04(19)
C1 B5 B10 103.44(17)
B4 B5 B10 108.92(17)
N1 B5 B9 126.8(2)
C1 B5 B9 104.17(16)
B4 B5 B9 60.52(14)
B10 B5 B9 60.38(15)
N1 B5 B6 121.73(19)
C1 B5 B6 57.89(13)
B4 B5 B6 108.25(17)
B10 B5 B6 59.48(15)
B9 B5 B6 107.79(17)
C1 B6 C2 56.50(12)
C1 B6 B10 104.66(17)
C2 B6 B10 104.79(17)
C1 B6 B11 103.37(17)
C2 B6 B11 58.14(14)
B10 B6 B11 60.10(15)
C1 B6 B5 59.12(13)
C2 B6 B5 104.70(16)
B10 B6 B5 59.84(14)
B11 B6 B5 107.45(18)
C2 B7 B3 59.97(14)
C2 B7 B12 105.37(18)
B3 B7 B12 108.43(18)
C2 B7 B8 105.91(17)
B3 B7 B8 59.72(14)
B12 B7 B8 60.51(15)
C2 B7 B11 58.67(14)
B3 B7 B11 108.62(17)
B12 B7 B11 59.78(16)
B8 B7 B11 108.24(19)
B3 B8 B4 60.39(13)
B3 B8 B9 108.51(17)
B4 B8 B9 60.20(14)
B3 B8 B7 59.83(14)
B4 B8 B7 107.60(18)
B9 B8 B7 107.23(18)
B3 B8 B12 107.88(18)
B4 B8 B12 107.44(17)
B9 B8 B12 59.33(15)
B7 B8 B12 59.71(15)
B12 B9 B8 60.71(15)
B12 B9 B5 108.38(19)
B8 B9 B5 107.76(18)
B12 B9 B4 108.27(18)
B8 B9 B4 59.86(14)
B5 B9 B4 59.29(13)
B12 B9 B10 60.77(15)
B8 B9 B10 108.98(19)
B5 B9 B10 59.71(14)
B4 B9 B10 107.41(18)
B6 B10 B5 60.68(14)
B6 B10 B11 60.21(15)
B5 B10 B11 108.19(18)
B6 B10 B9 108.36(18)
B5 B10 B9 59.91(14)
B11 B10 B9 107.13(18)
B6 B10 B12 107.87(18)
B5 B10 B12 107.21(18)
B11 B10 B12 59.59(15)
B9 B10 B12 59.10(15)
C2 B11 B10 105.68(17)
C2 B11 B12 104.98(18)
B10 B11 B12 60.84(16)
C2 B11 B6 59.70(14)
B10 B11 B6 59.69(15)
B12 B11 B6 108.44(19)
C2 B11 B7 58.05(14)
B10 B11 B7 108.39(19)
B12 B11 B7 59.91(15)
B6 B11 B7 107.96(18)
B9 B12 B11 107.94(18)
B9 B12 B7 107.81(19)
B11 B12 B7 60.31(15)
B9 B12 B8 59.97(14)
B11 B12 B8 108.09(19)
B7 B12 B8 59.79(15)
B9 B12 B10 60.13(15)
B11 B12 B10 59.57(15)
B7 B12 B10 107.72(19)
B8 B12 B10 107.89(18)

loop_
_geom_bond_atom_site_label_1
_geom_bond_atom_site_label_2
_geom_bond_distance
N1 C12 1.354(3)
N1 B5 1.456(3)
O1 C12 1.238(2)
O2 C16 1.364(3)
O2 C19 1.434(3)
C1 C2 1.626(3)
C1 B6 1.700(3)
C1 B3 1.702(3)
C1 B4 1.713(3)
C1 B5 1.722(3)
C2 C11 1.515(3)
C2 B7 1.695(3)
C2 B11 1.706(4)
C2 B3 1.731(3)
C2 B6 1.734(3)
C14 C15 1.394(3)
C14 C13 1.408(3)
C14 B4 1.560(3)
C12 C13 1.496(3)
C13 C18 1.394(3)
C18 C17 1.368(3)
C17 C16 1.383(3)
C16 C15 1.387(3)
C19 C20 1.505(3)
B3 B8 1.765(4)
B3 B7 1.767(4)
B3 B4 1.781(3)
B4 B5 1.761(3)
B4 B8 1.777(3)
B4 B9 1.783(3)
B5 B10 1.773(3)
B5 B9 1.777(4)
B5 B6 1.788(4)
B6 B10 1.767(4)
B6 B11 1.776(4)
B7 B12 1.777(4)
B7 B8 1.778(4)
B7 B11 1.784(4)
B8 B9 1.778(4)
B8 B12 1.791(4)
B9 B12 1.766(4)
B9 B10 1.785(4)
B10 B11 1.774(4)
B10 B12 1.797(4)
B11 B12 1.775(4)
